data_7204917
loop_
_publ_author_name
'Batchelor, Elaine'
'Klinowski, Jacek'
'Jones, William'

_publ_section_title
;
 Crystal engineering using co&#x2010;crystallisation of phenazine with
 dicarboxylic acids
;
_journal_issue 4
_journal_name_full 'Journal of Materials Chemistry'
_journal_page_first 839
_journal_paper_doi 10.1039/a908214j
_journal_volume 10
_journal_year 2000
_chemical_formula_moiety 'C12 H8 N2, C4 H4 O4'
_chemical_formula_sum 'C16 H12 N2 O4'
_chemical_formula_weight 296.28
_chemical_name_common 'Phenazine fumaric acid'
_chemical_name_systematic
; 
 dibenzopyrazine trans-2-butenedioc acid 
;
_space_group_IT_number 14
_symmetry_cell_setting monoclinic
_symmetry_space_group_name_Hall '-P 2ybc'
_symmetry_space_group_name_H-M 'P 1 21/c 1'
_atom_sites_solution_hydrogens geom
_atom_sites_solution_primary direct
_atom_sites_solution_secondary difmap
_audit_creation_method SHELXL-97
_cell_angle_alpha 90.00
_cell_angle_beta 98.871(8)
_cell_angle_gamma 90.00
_cell_formula_units_Z 2
_cell_length_a 5.3361(6)
_cell_length_b 8.7650(8)
_cell_length_c 14.9520(10)
_cell_measurement_reflns_used 25
_cell_measurement_temperature 295(2)
_cell_measurement_theta_max 20
_cell_measurement_theta_min 15
_cell_volume 690.95(11)
_computing_cell_refinement 'CAD4, SETANG <Enraf Nonius>'
_computing_data_collection 'CAD4 <Enraf Nonius>'
_computing_data_reduction 'TEXSAN <Molecular Structure Corporation, 1995>'
_computing_molecular_graphics 'TEXSAN <Molecular Structure Corporation, 1995>'
_computing_publication_material 'SHELXS-97 (Sheldrick, 1997)'
_computing_structure_refinement 'SHELXL-93 (Sheldrick, 1993)'
_computing_structure_solution 'SHELXS-86 (Sheldrick, 1990)'
_diffrn_ambient_temperature 295(2)
_diffrn_measured_fraction_theta_full 1.000
_diffrn_measured_fraction_theta_max 1.000
_diffrn_measurement_device_type 'Enraf Nonius CAD4'
_diffrn_measurement_method \w/2\q
_diffrn_radiation_monochromator graphite
_diffrn_radiation_source 'fine-focus sealed tube'
_diffrn_radiation_type MoK\a
_diffrn_radiation_wavelength 0.71069
_diffrn_reflns_av_R_equivalents 0.0141
_diffrn_reflns_av_sigmaI/netI 0.0172
_diffrn_reflns_limit_h_max 6
_diffrn_reflns_limit_h_min -6
_diffrn_reflns_limit_k_max 10
_diffrn_reflns_limit_k_min 0
_diffrn_reflns_limit_l_max 17
_diffrn_reflns_limit_l_min 0
_diffrn_reflns_number 1261
_diffrn_reflns_theta_full 24.94
_diffrn_reflns_theta_max 24.94
_diffrn_reflns_theta_min 2.70
_diffrn_standards_decay_% 0
_diffrn_standards_interval_count 200
_diffrn_standards_interval_time 3600
_diffrn_standards_number 3
_exptl_absorpt_coefficient_mu 0.104
_exptl_absorpt_correction_T_max 0.9794
_exptl_absorpt_correction_T_min 0.9594
_exptl_crystal_colour orange-yellow
_exptl_crystal_density_diffrn 1.424
_exptl_crystal_density_method 'not measured'
_exptl_crystal_description block
_exptl_crystal_F_000 308
_exptl_crystal_size_max 0.40
_exptl_crystal_size_mid 0.25
_exptl_crystal_size_min 0.20
_refine_diff_density_max 0.133
_refine_diff_density_min -0.192
_refine_diff_density_rms 0.044
_refine_ls_extinction_method none
_refine_ls_goodness_of_fit_ref 1.043
_refine_ls_hydrogen_treatment mixed
_refine_ls_matrix_type full
_refine_ls_number_parameters 106
_refine_ls_number_reflns 1212
_refine_ls_number_restraints 0
_refine_ls_restrained_S_all 1.043
_refine_ls_R_factor_all 0.0468
_refine_ls_R_factor_gt 0.0340
_refine_ls_shift/su_max 0.018
_refine_ls_shift/su_mean 0.003
_refine_ls_structure_factor_coef Fsqd
_refine_ls_weighting_details 'calc w=1/[\s^2^(Fo^2^)+(0.0595P)^2^+0.1602P] where P=(Fo^2^+2Fc^2^)/3'
_refine_ls_weighting_scheme calc
_refine_ls_wR_factor_gt 0.0918
_refine_ls_wR_factor_ref 0.1011
_reflns_number_gt 1005
_reflns_number_total 1212
_reflns_threshold_expression >2sigma(I)
_cod_data_source_file a908214j.txt
_cod_data_source_block 2c
_cod_depositor_comments
;
The following automatic conversions were performed:
'_atom_site_symetry_multiplicity' tag replaced with
'_atom_site_symmetry_multiplicity'.

Automatic conversion script
Id: cif_correct_tags 1440 2010-10-19 06:21:57Z saulius 

The following automatic conversions were performed:
'_symmetry_cell_setting' value 'Monoclinic' changed to 'monoclinic'
according to '/home/saulius/struct/CIF-dictionaries/cif_core.dic'
dictionary named 'cif_core.dic' version 2.4.1 from 2010-06-29.

Automatic conversion script
Id: cif_fix_enum 1527 2010-12-29 10:47:43Z saulius 
;
_cod_database_code 7204917

loop_
_symmetry_equiv_pos_as_xyz
'x, y, z'
'-x, y+1/2, -z+1/2'
'-x, -y, -z'
'x, -y-1/2, z-1/2'

loop_
_atom_site_label
_atom_site_type_symbol
_atom_site_fract_x
_atom_site_fract_y
_atom_site_fract_z
_atom_site_U_iso_or_equiv
_atom_site_adp_type
_atom_site_occupancy
_atom_site_symmetry_multiplicity
_atom_site_calc_flag
_atom_site_refinement_flags
_atom_site_disorder_assembly
_atom_site_disorder_group
O1 O 0.1522(2) 0.23405(13) 0.04879(7) 0.0384(3) Uani 1 1 d . . .
H1O H 0.004(4) 0.281(3) 0.0269(14) 0.067(6) Uiso 1 1 d . . .
O2 O 0.0901(2) 0.10892(14) -0.08276(8) 0.0451(3) Uani 1 1 d . . .
N1 N 0.7107(2) 0.40156(14) 0.00738(8) 0.0304(3) Uani 1 1 d . . .
C1 C 0.7820(3) 0.5598(2) 0.23392(11) 0.0431(4) Uani 1 1 d . . .
H1 H 0.8909 0.5527 0.2887 0.050(3) Uiso 1 1 calc R . .
C2 C 0.8258(3) 0.4737(2) 0.16281(11) 0.0384(4) Uani 1 1 d . . .
H2 H 0.9635 0.4074 0.1693 0.050(3) Uiso 1 1 calc R . .
C3 C 0.6631(3) 0.48389(17) 0.07842(10) 0.0295(4) Uani 1 1 d . . .
C4 C 0.5519(3) 0.41540(17) -0.07108(10) 0.0289(4) Uani 1 1 d . . .
C5 C 0.5915(3) 0.32807(19) -0.14738(10) 0.0366(4) Uani 1 1 d . . .
H5 H 0.7301 0.2627 -0.1435 0.050(3) Uiso 1 1 calc R . .
C6 C 0.4281(3) 0.3394(2) -0.22592(11) 0.0417(4) Uani 1 1 d . . .
H6 H 0.4540 0.2802 -0.2753 0.050(3) Uiso 1 1 calc R . .
C7 C 0.2129(3) 0.13197(16) -0.00963(10) 0.0301(4) Uani 1 1 d . . .
C8 C 0.4500(3) 0.04943(18) 0.02483(10) 0.0332(4) Uani 1 1 d . . .
H8 H 0.5302 0.0684 0.0835 0.042(5) Uiso 1 1 calc R . .

loop_
_atom_site_aniso_label
_atom_site_aniso_U_11
_atom_site_aniso_U_22
_atom_site_aniso_U_33
_atom_site_aniso_U_23
_atom_site_aniso_U_13
_atom_site_aniso_U_12
O1 0.0362(6) 0.0365(6) 0.0406(6) -0.0057(5) 0.0004(5) 0.0139(5)
O2 0.0409(6) 0.0482(7) 0.0424(7) -0.0086(5) -0.0058(5) 0.0146(5)
N1 0.0284(6) 0.0280(7) 0.0343(7) 0.0020(5) 0.0032(5) 0.0050(5)
C1 0.0445(9) 0.0487(10) 0.0331(8) 0.0029(8) -0.0034(7) 0.0059(8)
C2 0.0335(8) 0.0390(9) 0.0407(9) 0.0045(7) -0.0007(7) 0.0104(7)
C3 0.0277(7) 0.0264(8) 0.0343(8) 0.0039(6) 0.0042(6) 0.0020(6)
C4 0.0265(7) 0.0269(8) 0.0329(8) 0.0040(6) 0.0035(6) 0.0012(6)
C5 0.0364(8) 0.0353(9) 0.0386(9) 0.0004(7) 0.0075(7) 0.0077(7)
C6 0.0480(9) 0.0444(10) 0.0326(9) -0.0019(7) 0.0064(7) 0.0069(8)
C7 0.0295(7) 0.0253(7) 0.0351(8) -0.0001(6) 0.0041(6) 0.0022(6)
C8 0.0320(8) 0.0321(8) 0.0343(8) -0.0016(6) 0.0013(6) 0.0056(6)

loop_
_atom_type_symbol
_atom_type_description
_atom_type_scat_dispersion_real
_atom_type_scat_dispersion_imag
_atom_type_scat_source
C C 0.0033 0.0016 'International Tables Vol C Tables 4.2.6.8 and 6.1.1.4'
H H 0.0000 0.0000 'International Tables Vol C Tables 4.2.6.8 and 6.1.1.4'
N N 0.0061 0.0033 'International Tables Vol C Tables 4.2.6.8 and 6.1.1.4'
O O 0.0106 0.0060 'International Tables Vol C Tables 4.2.6.8 and 6.1.1.4'

loop_
_geom_angle_atom_site_label_1
_geom_angle_atom_site_label_2
_geom_angle_atom_site_label_3
_geom_angle
_geom_angle_site_symmetry_1
_geom_angle_site_symmetry_3
_geom_angle_publ_flag
C3 N1 C4 118.19(12) . . ?
C2 C1 C6 120.76(15) . 3_665 ?
C1 C2 C3 120.46(14) . . ?
N1 C3 C2 120.37(13) . . ?
N1 C3 C4 121.10(13) . 3_665 ?
C2 C3 C4 118.53(14) . 3_665 ?
N1 C4 C5 120.16(13) . . ?
N1 C4 C3 120.71(13) . 3_665 ?
C5 C4 C3 119.11(13) . 3_665 ?
C6 C5 C4 120.19(14) . . ?
C5 C6 C1 120.92(15) . 3_665 ?
O2 C7 O1 123.96(13) . . ?
O2 C7 C8 123.49(14) . . ?
O1 C7 C8 112.55(12) . . ?
C8 C8 C7 121.89(18) 3_655 . ?

loop_
_geom_bond_atom_site_label_1
_geom_bond_atom_site_label_2
_geom_bond_distance
_geom_bond_site_symmetry_2
_geom_bond_publ_flag
O1 C7 1.3251(18) . ?
O2 C7 1.2022(18) . ?
N1 C3 1.3405(19) . ?
N1 C4 1.3427(19) . ?
C1 C2 1.353(2) . ?
C1 C6 1.418(2) 3_665 ?
C2 C3 1.420(2) . ?
C3 C4 1.438(2) 3_665 ?
C4 C5 1.416(2) . ?
C4 C3 1.438(2) 3_665 ?
C5 C6 1.354(2) . ?
C6 C1 1.418(2) 3_665 ?
C7 C8 1.479(2) . ?
C8 C8 1.307(3) 3_655 ?

loop_
_geom_torsion_atom_site_label_1
_geom_torsion_atom_site_label_2
_geom_torsion_atom_site_label_3
_geom_torsion_atom_site_label_4
_geom_torsion
_geom_torsion_site_symmetry_1
_geom_torsion_site_symmetry_2
_geom_torsion_site_symmetry_3
_geom_torsion_site_symmetry_4
_geom_torsion_publ_flag
C6 C1 C2 C3 0.6(3) 3_665 . . . ?
C4 N1 C3 C2 -179.78(13) . . . . ?
C4 N1 C3 C4 -0.1(2) . . . 3_665 ?
C1 C2 C3 N1 178.22(15) . . . . ?
C1 C2 C3 C4 -1.5(2) . . . 3_665 ?
C3 N1 C4 C5 -178.58(13) . . . . ?
C3 N1 C4 C3 0.1(2) . . . 3_665 ?
N1 C4 C5 C6 178.50(15) . . . . ?
C3 C4 C5 C6 -0.2(2) 3_665 . . . ?
C4 C5 C6 C1 1.1(3) . . . 3_665 ?
O2 C7 C8 C8 3.9(3) . . . 3_655 ?
O1 C7 C8 C8 -175.83(19) . . . 3_655 ?
